data_1502537
loop_
_publ_author_name
'Ghorai, Manas K.'
'Sahoo, Ashis K.'
'Kumar, Sarvesh'

_publ_section_title
;
 Synthetic route to chiral tetrahydroquinoxalines via ring-opening of
 activated aziridines.
;
_journal_issue 22
_journal_name_full 'Organic letters'
_journal_page_first 5972
_journal_page_last 5975
_journal_paper_doi 10.1021/ol2023906
_journal_volume 13
_journal_year 2011
_chemical_formula_sum 'C20 H21 N2 O2 S'
_chemical_formula_weight 353.45
_chemical_name_systematic
; 
 ? 
;
_space_group_IT_number 19
_symmetry_cell_setting orthorhombic
_symmetry_space_group_name_Hall 'P 2ac 2ab'
_symmetry_space_group_name_H-M 'P 21 21 21'
_atom_sites_solution_hydrogens geom
_atom_sites_solution_primary direct
_atom_sites_solution_secondary difmap
_audit_creation_method SHELXL-97
_cell_angle_alpha 90.000(5)
_cell_angle_beta 90.000(5)
_cell_angle_gamma 90.000(5)
_cell_formula_units_Z 4
_cell_length_a 9.010(5)
_cell_length_b 12.674(5)
_cell_length_c 15.667(5)
_cell_measurement_temperature 293(2)
_cell_volume 1789.1(13)
_computing_cell_refinement 'Bruker SMART'
_computing_data_collection 'Bruker SMART'
_computing_data_reduction 'Bruker SAINT'
_computing_molecular_graphics 'Bruker SHELXTL'
_computing_publication_material 'Bruker SHELXTL'
_computing_structure_refinement 'SHELXL-97 (Sheldrick, 1997)'
_computing_structure_solution 'SHELXS-97 (Sheldrick, 1990)'
_diffrn_ambient_temperature 293(2)
_diffrn_measured_fraction_theta_full 0.985
_diffrn_measured_fraction_theta_max 0.985
_diffrn_radiation_monochromator graphite
_diffrn_radiation_source 'fine-focus sealed tube'
_diffrn_radiation_type MoK\a
_diffrn_radiation_wavelength 0.71069
_diffrn_reflns_av_R_equivalents 0.0458
_diffrn_reflns_av_sigmaI/netI 0.0517
_diffrn_reflns_limit_h_max 12
_diffrn_reflns_limit_h_min -10
_diffrn_reflns_limit_k_max 16
_diffrn_reflns_limit_k_min -16
_diffrn_reflns_limit_l_max 17
_diffrn_reflns_limit_l_min -20
_diffrn_reflns_number 11450
_diffrn_reflns_theta_full 28.35
_diffrn_reflns_theta_max 28.35
_diffrn_reflns_theta_min 2.07
_exptl_absorpt_coefficient_mu 0.197
_exptl_crystal_colour colorless
_exptl_crystal_density_diffrn 1.312
_exptl_crystal_density_method 'not measured'
_exptl_crystal_description block
_exptl_crystal_F_000 748
_exptl_crystal_size_max 0.097
_exptl_crystal_size_mid 0.071
_exptl_crystal_size_min 0.045
_refine_diff_density_max 1.803
_refine_diff_density_min -1.049
_refine_diff_density_rms 0.225
_refine_ls_abs_structure_details 'Flack H D (1983), Acta Cryst. A39, 876-881'
_refine_ls_abs_structure_Flack -0.2(2)
_refine_ls_extinction_method none
_refine_ls_goodness_of_fit_ref 1.095
_refine_ls_hydrogen_treatment mixed
_refine_ls_matrix_type full
_refine_ls_number_parameters 228
_refine_ls_number_reflns 4304
_refine_ls_number_restraints 12
_refine_ls_restrained_S_all 1.102
_refine_ls_R_factor_all 0.1186
_refine_ls_R_factor_gt 0.0871
_refine_ls_shift/su_max 0.001
_refine_ls_shift/su_mean 0.000
_refine_ls_structure_factor_coef Fsqd
_refine_ls_weighting_details 'calc w=1/[\s^2^(Fo^2^)+(0.1565P)^2^+6.3648P] where P=(Fo^2^+2Fc^2^)/3'
_refine_ls_weighting_scheme calc
_refine_ls_wR_factor_gt 0.2279
_refine_ls_wR_factor_ref 0.2980
_reflns_number_gt 3628
_reflns_number_total 4304
_reflns_threshold_expression >2sigma(I)
_cod_data_source_file ol2023906_si_002.cif
_cod_data_source_block 7d
_cod_depositor_comments
;
The following automatic conversions were performed:

'_symmetry_cell_setting' value 'Orthorhombic' changed to
'orthorhombic' according to
/home/saulius/struct/CIF-dictionaries/cif_core.dic dictionary named
'cif_core.dic' version 2.4.1 from 2010-06-29.

Automatic conversion script
Id: cif_fix_values 1715 2011-07-08 13:25:40Z adriana 
;
_cod_original_sg_symbol_H-M 'P2(1)2(1)2(1) '
_cod_database_code 1502537

loop_
_symmetry_equiv_pos_as_xyz
'x, y, z'
'-x+1/2, -y, z+1/2'
'x+1/2, -y+1/2, -z'
'-x, y+1/2, -z+1/2'

loop_
_atom_site_label
_atom_site_type_symbol
_atom_site_fract_x
_atom_site_fract_y
_atom_site_fract_z
_atom_site_U_iso_or_equiv
_atom_site_adp_type
_atom_site_occupancy
_atom_site_symmetry_multiplicity
_atom_site_calc_flag
_atom_site_refinement_flags
S1 S -0.00053(15) 0.10895(9) 0.64101(7) 0.0225(3) Uani 1 1 d .
O1 O -0.1433(4) 0.0594(3) 0.6499(2) 0.0264(8) Uani 1 1 d .
O2 O 0.1098(5) 0.0568(3) 0.5913(2) 0.0308(9) Uani 1 1 d .
N1 N 0.0684(5) 0.1245(4) 0.7394(3) 0.0247(9) Uani 1 1 d .
N2 N 0.0854(6) 0.3210(4) 0.8164(4) 0.0323(11) Uani 1 1 d .
C1 C -0.0285(6) 0.2352(4) 0.5959(4) 0.0260(11) Uani 1 1 d .
C2 C -0.1447(7) 0.2980(5) 0.6286(4) 0.0293(11) Uani 1 1 d .
H2 H -0.2064 0.2729 0.6717 0.035 Uiso 1 1 calc R
C3 C -0.1643(7) 0.3973(5) 0.5949(4) 0.0317(12) Uani 1 1 d .
H3 H -0.2411 0.4392 0.6155 0.038 Uiso 1 1 calc R
C4 C -0.0722(8) 0.4375(5) 0.5306(4) 0.0346(14) Uani 1 1 d .
C5 C 0.0411(7) 0.3737(5) 0.5007(4) 0.0363(14) Uani 1 1 d .
H5 H 0.1033 0.3990 0.4579 0.044 Uiso 1 1 calc R
C6 C 0.0646(7) 0.2718(5) 0.5332(4) 0.0286(12) Uani 1 1 d .
H6 H 0.1416 0.2300 0.5126 0.034 Uiso 1 1 calc R
C7 C -0.0966(9) 0.5457(5) 0.4943(5) 0.0465(18) Uani 1 1 d .
H7A H -0.0024 0.5792 0.4848 0.070 Uiso 1 1 calc R
H7B H -0.1539 0.5870 0.5337 0.070 Uiso 1 1 calc R
H7C H -0.1490 0.5401 0.4411 0.070 Uiso 1 1 calc R
C8 C 0.2161(8) 0.1780(6) 0.7454(6) 0.052(2) Uani 1 1 d .
H8 H 0.2050 0.2119 0.6896 0.062 Uiso 1 1 calc R
C9 C 0.3484(8) 0.1222(6) 0.7199(7) 0.063(3) Uani 1 1 d .
H9A H 0.3379 0.1022 0.6605 0.076 Uiso 1 1 calc R
H9B H 0.3547 0.0577 0.7530 0.076 Uiso 1 1 calc R
C10 C 0.4899(8) 0.1800(5) 0.7296(4) 0.0396(14) Uani 1 1 d .
H10A H 0.5579 0.1336 0.7595 0.048 Uiso 1 1 calc R
H10B H 0.5301 0.1902 0.6728 0.048 Uiso 1 1 calc R
C11 C 0.4946(15) 0.2810(10) 0.7722(9) 0.091(3) Uani 1 1 d U
H11A H 0.5517 0.3283 0.7363 0.109 Uiso 1 1 calc R
H11B H 0.5508 0.2715 0.8244 0.109 Uiso 1 1 calc R
C12 C 0.3573(7) 0.3359(5) 0.7949(4) 0.0334(13) Uani 1 1 d .
H12A H 0.3483 0.3972 0.7581 0.040 Uiso 1 1 calc R
H12B H 0.3676 0.3617 0.8529 0.040 Uiso 1 1 calc R
C13 C 0.2167(12) 0.2761(9) 0.7897(8) 0.077(3) Uani 1 1 d U
H13 H 0.2334 0.2419 0.8450 0.092 Uiso 1 1 calc R
C14 C -0.0365(6) 0.1532(4) 0.8039(3) 0.0254(11) Uani 1 1 d .
C15 C -0.0267(6) 0.2529(4) 0.8414(3) 0.0277(12) Uani 1 1 d .
C16 C -0.1280(7) 0.2780(5) 0.9065(4) 0.0343(13) Uani 1 1 d .
H16 H -0.1238 0.3441 0.9321 0.041 Uiso 1 1 calc R
C17 C -0.2330(7) 0.2067(5) 0.9332(4) 0.0338(13) Uani 1 1 d .
H17 H -0.2991 0.2255 0.9762 0.041 Uiso 1 1 calc R
C18 C -0.2421(7) 0.1055(5) 0.8965(4) 0.0302(11) Uani 1 1 d .
C19 C -0.1400(7) 0.0793(4) 0.8341(3) 0.0284(12) Uani 1 1 d .
H19 H -0.1398 0.0113 0.8117 0.034 Uiso 1 1 calc R
C20 C -0.3558(7) 0.0279(5) 0.9285(4) 0.0366(14) Uani 1 1 d .
H20A H -0.4333 0.0204 0.8869 0.055 Uiso 1 1 calc R
H20B H -0.3972 0.0531 0.9812 0.055 Uiso 1 1 calc R
H20C H -0.3093 -0.0393 0.9379 0.055 Uiso 1 1 calc R

loop_
_atom_site_aniso_label
_atom_site_aniso_U_11
_atom_site_aniso_U_22
_atom_site_aniso_U_33
_atom_site_aniso_U_23
_atom_site_aniso_U_13
_atom_site_aniso_U_12
S1 0.0284(6) 0.0157(5) 0.0235(5) -0.0024(4) -0.0014(6) 0.0039(5)
O1 0.0332(19) 0.0186(17) 0.0275(19) 0.0006(15) -0.0070(16) -0.0023(15)
O2 0.038(2) 0.032(2) 0.0225(18) -0.0078(16) -0.0021(17) 0.0072(18)
N1 0.031(2) 0.021(2) 0.022(2) 0.0010(17) -0.0026(18) 0.0081(18)
N2 0.030(2) 0.027(3) 0.039(3) -0.006(2) 0.000(2) -0.004(2)
C1 0.033(3) 0.018(2) 0.026(2) -0.0011(19) -0.002(2) 0.000(2)
C2 0.032(3) 0.027(3) 0.029(3) 0.001(2) -0.002(2) 0.005(2)
C3 0.040(3) 0.021(3) 0.034(3) -0.003(2) -0.003(2) 0.006(2)
C4 0.048(4) 0.021(3) 0.035(3) 0.006(2) -0.011(3) -0.007(3)
C5 0.046(3) 0.040(3) 0.023(3) 0.007(2) -0.002(2) -0.013(3)
C6 0.035(3) 0.025(3) 0.025(3) 0.004(2) -0.001(2) -0.001(2)
C7 0.065(5) 0.027(3) 0.048(4) 0.012(3) -0.025(3) -0.014(3)
C8 0.030(3) 0.052(4) 0.074(5) -0.039(4) -0.010(3) 0.006(3)
C9 0.033(3) 0.027(3) 0.129(8) -0.025(4) 0.023(4) 0.005(3)
C10 0.036(3) 0.046(3) 0.038(3) -0.009(3) 0.001(3) 0.010(3)
C11 0.076(4) 0.084(4) 0.113(5) -0.013(4) 0.005(4) -0.002(4)
C12 0.031(3) 0.034(3) 0.036(3) -0.004(2) 0.000(2) -0.005(2)
C13 0.076(3) 0.076(3) 0.079(3) -0.0015(10) 0.0014(10) -0.0003(10)
C14 0.029(3) 0.024(3) 0.024(2) -0.004(2) -0.0006(19) 0.003(2)
C15 0.037(3) 0.022(2) 0.024(3) -0.0040(19) 0.001(2) 0.000(2)
C16 0.038(3) 0.028(3) 0.037(3) -0.007(2) 0.007(3) 0.001(2)
C17 0.037(3) 0.032(3) 0.032(3) -0.006(2) 0.006(2) 0.003(2)
C18 0.038(3) 0.026(3) 0.027(3) 0.004(2) 0.000(2) 0.006(2)
C19 0.041(3) 0.020(2) 0.024(2) 0.0013(19) -0.005(2) 0.001(2)
C20 0.039(3) 0.028(3) 0.043(3) 0.009(3) 0.003(3) 0.000(3)

loop_
_atom_type_symbol
_atom_type_description
_atom_type_scat_dispersion_real
_atom_type_scat_dispersion_imag
_atom_type_scat_source
C C 0.0033 0.0016 'International Tables Vol C Tables 4.2.6.8 and 6.1.1.4'
H H 0.0000 0.0000 'International Tables Vol C Tables 4.2.6.8 and 6.1.1.4'
N N 0.0061 0.0033 'International Tables Vol C Tables 4.2.6.8 and 6.1.1.4'
O O 0.0106 0.0060 'International Tables Vol C Tables 4.2.6.8 and 6.1.1.4'
S S 0.1246 0.1234 'International Tables Vol C Tables 4.2.6.8 and 6.1.1.4'

loop_
_geom_angle_atom_site_label_1
_geom_angle_atom_site_label_2
_geom_angle_atom_site_label_3
_geom_angle
O2 S1 O1 118.3(2)
O2 S1 N1 107.4(2)
O1 S1 N1 107.1(2)
O2 S1 C1 107.5(3)
O1 S1 C1 107.9(2)
N1 S1 C1 108.4(2)
C14 N1 C8 115.3(5)
C14 N1 S1 115.8(4)
C8 N1 S1 116.2(5)
C13 N2 C15 117.0(6)
C6 C1 C2 121.5(5)
C6 C1 S1 120.3(4)
C2 C1 S1 118.1(4)
C3 C2 C1 118.1(6)
C2 C3 C4 122.2(6)
C5 C4 C3 118.0(6)
C5 C4 C7 120.8(6)
C3 C4 C7 121.2(7)
C4 C5 C6 121.7(6)
C1 C6 C5 118.6(6)
C13 C8 C9 124.0(7)
C13 C8 N1 115.4(7)
C9 C8 N1 119.7(6)
C8 C9 C10 116.2(6)
C11 C10 C9 120.8(7)
C10 C11 C12 120.6(10)
C11 C12 C13 117.8(8)
N2 C13 C8 120.4(9)
N2 C13 C12 120.4(9)
C8 C13 C12 118.5(9)
C15 C14 C19 120.3(5)
C15 C14 N1 119.0(5)
C19 C14 N1 120.4(5)
N2 C15 C14 119.4(5)
N2 C15 C16 122.6(5)
C14 C15 C16 117.9(5)
C17 C16 C15 121.3(6)
C16 C17 C18 121.0(6)
C19 C18 C17 118.0(6)
C19 C18 C20 122.1(6)
C17 C18 C20 119.9(6)
C18 C19 C14 121.3(5)

loop_
_geom_bond_atom_site_label_1
_geom_bond_atom_site_label_2
_geom_bond_distance
S1 O2 1.425(4)
S1 O1 1.439(4)
S1 N1 1.673(5)
S1 C1 1.767(5)
N1 C14 1.432(7)
N1 C8 1.497(8)
N2 C13 1.377(12)
N2 C15 1.385(7)
C1 C6 1.373(8)
C1 C2 1.412(8)
C2 C3 1.377(8)
C3 C4 1.401(9)
C4 C5 1.384(10)
C4 C7 1.502(9)
C5 C6 1.405(9)
C8 C13 1.424(13)
C8 C9 1.443(9)
C9 C10 1.477(10)
C10 C11 1.445(14)
C11 C12 1.464(14)
C12 C13 1.479(12)
C14 C15 1.397(7)
C14 C19 1.403(8)
C15 C16 1.405(8)
C16 C17 1.374(9)
C17 C18 1.408(9)
C18 C19 1.383(8)
C18 C20 1.506(8)
